data_7233167
loop_
_publ_author_name
'Tlust\'y, M.'
'Eigner, V.'
'Babor, M.'
'Kohout, M.'
'Lhot\'ak, P.'

_publ_section_title
;
 Synthesis of upper rim-double-bridged calix[4]arenes bearing seven
 membered rings and related compounds
;
_journal_issue 38
_journal_name_full 'RSC Advances'
_journal_page_first 22017
_journal_paper_doi 10.1039/C9RA05075B
_journal_volume 9
_journal_year 2019
_chemical_formula_moiety 'C44 H49 F3 N2 O5'
_chemical_formula_sum 'C44 H49 F3 N2 O5'
_chemical_formula_weight 742.87
_space_group_IT_number 14
_space_group_name_Hall '-P 2ybc'
_space_group_name_H-M_alt 'P 1 21/c 1'
_symmetry_cell_setting monoclinic
_symmetry_space_group_name_Hall '-P 2ybc'
_symmetry_space_group_name_H-M 'P 1 21/c 1'
_atom_sites_solution_hydrogens difmap
_atom_sites_solution_primary other
_atom_sites_solution_secondary difmap
_audit_update_record
;
2019-05-24 deposited with the CCDC.    2019-07-08 downloaded from the CCDC.
;
_cell_angle_alpha 90
_cell_angle_beta 105.4889(17)
_cell_angle_gamma 90
_cell_formula_units_Z 4
_cell_length_a 13.9434(6)
_cell_length_b 17.1880(8)
_cell_length_c 17.1967(8)
_cell_measurement_reflns_used 143
_cell_measurement_temperature 180
_cell_measurement_theta_max 74
_cell_measurement_theta_min 6
_cell_volume 3971.7(3)
_computing_cell_refinement 'Apex3 (Bruker AXS, 2015)'
_computing_data_collection 'Apex3 (Bruker AXS, 2015)'
_computing_data_reduction 'Apex3 (Bruker AXS, 2015)'
_computing_molecular_graphics 'CAMERON (Watkin et al., 1996)'
_computing_publication_material 'CRYSTALS (Betteridge et al., 2003)'
_computing_structure_refinement 'CRYSTALS (Betteridge et al., 2003)'
_computing_structure_solution 'Superflip (Palatinus & Chapuis, 2007)'
_diffrn_ambient_pressure 101
_diffrn_ambient_temperature 180
_diffrn_measured_fraction_theta_full 0.997
_diffrn_measured_fraction_theta_max 0.997
_diffrn_measurement_device Area
_diffrn_measurement_device_type 'Bruker Kappa Apex3'
_diffrn_measurement_method '\f & \w scans'
_diffrn_radiation_monochromator graphite
_diffrn_radiation_type 'Cu K\a'
_diffrn_radiation_wavelength 1.54180
_diffrn_reflns_av_R_equivalents 0.028
_diffrn_reflns_limit_h_max 15
_diffrn_reflns_limit_h_min -16
_diffrn_reflns_limit_k_max 20
_diffrn_reflns_limit_k_min -20
_diffrn_reflns_limit_l_max 20
_diffrn_reflns_limit_l_min -20
_diffrn_reflns_number 56485
_diffrn_reflns_theta_full 68.397
_diffrn_reflns_theta_max 68.397
_diffrn_reflns_theta_min 3.289
_diffrn_standards_number 0
_exptl_absorpt_coefficient_mu 0.740
_exptl_absorpt_correction_T_max 0.85
_exptl_absorpt_correction_T_min 0.77
_exptl_absorpt_correction_type multi-scan
_exptl_absorpt_process_details 'SADABS (Siemens, 1996)'
_exptl_crystal_colour colorless
_exptl_crystal_density_diffrn 1.242
_exptl_crystal_density_method 'not measured'
_exptl_crystal_description prism
_exptl_crystal_F_000 1575.992
_exptl_crystal_size_max 0.422
_exptl_crystal_size_mid 0.253
_exptl_crystal_size_min 0.224
_refine_diff_density_max 0.30
_refine_diff_density_min -0.40
_refine_ls_extinction_coef 81(13)
_refine_ls_extinction_method 'Larson (1970), Equation 22'
_refine_ls_goodness_of_fit_ref 1.0194
_refine_ls_hydrogen_treatment constr
_refine_ls_matrix_type full
_refine_ls_number_parameters 546
_refine_ls_number_reflns 7210
_refine_ls_number_restraints 58
_refine_ls_R_factor_all 0.0469
_refine_ls_R_factor_gt 0.0452
_refine_ls_shift/su_max 0.0090774
_refine_ls_shift/su_mean 0.0002699
_refine_ls_structure_factor_coef Fsqd
_refine_ls_weighting_details
;
 Method, part 1, Chebychev polynomial, (Watkin, 1994, Prince, 1982) 
 [weight] = 1.0/[A~0~*T~0~(x)+A~1~*T~1~(x) ... +A~n-1~]*T~n-1~(x)] 
 where A~i~ are the Chebychev coefficients listed below and x= Fcalc/Fmax 
 Method = Robust Weighting (Prince, 1982) 
 W = [weight] * [1-(deltaF/6*sigmaF)^2^]^2^ 
 A~i~ are: 
 8.42 13.1 6.38 1.62 
;
_refine_ls_weighting_scheme calc
_refine_ls_wR_factor_all 0.1126
_refine_ls_wR_factor_gt 0.1117
_refine_ls_wR_factor_ref 0.1125
_reflns_limit_h_max 16
_reflns_limit_h_min -16
_reflns_limit_k_max 20
_reflns_limit_k_min 0
_reflns_limit_l_max 20
_reflns_limit_l_min 0
_reflns_number_gt 7016
_reflns_number_total 7283
_reflns_threshold_expression I>2.0\s(I)
_oxford_diffrn_Wilson_B_factor 3.08
_oxford_diffrn_Wilson_scale 88.30
_oxford_refine_ls_r_factor_ref 0.0466
_oxford_refine_ls_scale 0.11434(4)
_oxford_reflns_number_all 7283
_oxford_reflns_threshold_expression_ref I>-3.0\s(I)
_cod_data_source_file c9ra05075b2.cif
_cod_data_source_block 14a
_cod_depositor_comments
;
The following automatic conversions were performed:

'_atom_sites_solution_primary' value 'Other' changed to 'other'
according to
/home/data/users/saulius/crontab/automatic-downloads/rss-feeds/RSC/lib/dictionaries/cif_core.dic
dictionary named 'cif_core.dic' version 2.4.2 from 2011-04-26.

Automatic conversion script
Id: cif_fix_values 4973 2017-02-22 13:04:09Z antanas 
;
_cod_original_sg_symbol_Hall '-P 2ybc '
_cod_original_sg_symbol_H-M 'P 21/c '
_cod_database_code 7233167

loop_
_symmetry_equiv_pos_as_xyz
x,y,z
-x,-y,-z
x,-y+1/2,z+1/2
-x,y+1/2,-z+1/2

loop_
_atom_site_label
_atom_site_type_symbol
_atom_site_fract_x
_atom_site_fract_y
_atom_site_fract_z
_atom_site_U_iso_or_equiv
_atom_site_occupancy
_atom_site_adp_type
_atom_site_refinement_flags_posn
_atom_site_refinement_flags_adp
_atom_site_refinement_flags_occupancy
_atom_site_disorder_assembly
_atom_site_disorder_group
C1 C 0.84331(10) 0.12746(8) 0.20379(8) 0.0337 1.0000 Uani . . . . .
C2 C 0.91211(11) 0.19364(9) 0.24210(9) 0.0361 1.0000 Uani . . . . .
C3 C 0.95321(10) 0.18240(8) 0.33232(8) 0.0326 1.0000 Uani . . . . .
C4 C 1.02038(10) 0.12245(9) 0.36231(9) 0.0373 1.0000 Uani . . . . .
C5 C 1.05836(10) 0.11002(9) 0.44380(9) 0.0390 1.0000 Uani . . . . .
C6 C 1.02228(9) 0.15391(8) 0.49857(8) 0.0329 1.0000 Uani . . . . .
C7 C 0.95196(9) 0.21214(7) 0.47035(8) 0.0295 1.0000 Uani . . . . .
C8 C 0.90253(10) 0.24987(8) 0.52890(8) 0.0309 1.0000 Uani . . . . .
C9 C 0.85125(9) 0.18477(8) 0.56135(8) 0.0291 1.0000 Uani . . . . .
C10 C 0.90871(10) 0.13250(8) 0.61670(8) 0.0316 1.0000 Uani . . . . .
C11 C 0.86194(10) 0.07413(8) 0.64969(8) 0.0347 1.0000 Uani . . . . .
C12 C 0.76042(10) 0.06212(8) 0.61977(8) 0.0347 1.0000 Uani . . . . .
C13 C 0.70290(10) 0.10782(8) 0.55781(8) 0.0306 1.0000 Uani . . . . .
C14 C 0.60005(10) 0.08013(8) 0.51191(8) 0.0335 1.0000 Uani . . . . .
C15 C 0.61209(9) 0.02897(8) 0.44256(8) 0.0306 1.0000 Uani . . . . .
C16 C 0.65847(9) -0.04290(8) 0.46024(8) 0.0314 1.0000 Uani . . . . .
C17 C 0.68082(9) -0.08726(8) 0.40039(8) 0.0306 1.0000 Uani . . . . .
C18 C 0.66176(10) -0.05865(8) 0.32246(8) 0.0331 1.0000 Uani . . . . .
C19 C 0.61407(9) 0.01221(8) 0.30215(8) 0.0321 1.0000 Uani . . . . .
C20 C 0.59439(11) 0.04180(9) 0.21601(8) 0.0373 1.0000 Uani . . . . .
C21 C 0.69063(10) 0.05316(8) 0.19168(8) 0.0342 1.0000 Uani . . . . .
C22 C 0.72166(12) 0.00031(9) 0.14223(9) 0.0393 1.0000 Uani . . . . .
C23 C 0.81125(12) 0.01099(9) 0.12251(9) 0.0421 1.0000 Uani . . . . .
C24 C 0.87143(11) 0.07365(9) 0.15348(9) 0.0388 1.0000 Uani . . . . .
C25 C 0.75148(10) 0.11722(8) 0.22062(8) 0.0314 1.0000 Uani . . . . .
C26 C 0.58552(9) 0.05406(8) 0.36228(8) 0.0310 1.0000 Uani . . . . .
C27 C 0.74844(9) 0.17238(8) 0.53289(8) 0.0287 1.0000 Uani . . . . .
C28 C 0.92277(9) 0.22879(8) 0.38783(8) 0.0308 1.0000 Uani . . . . .
N29 N 1.06755(8) 0.14321(7) 0.58208(7) 0.0364 1.0000 Uani . . . . .
C30 C 1.01879(10) 0.13565(8) 0.63545(9) 0.0357 1.0000 Uani . . . . .
O31 O 0.72023(7) 0.17026(5) 0.26877(6) 0.0333 1.0000 Uani . . . . .
C32 C 0.66535(12) 0.23379(9) 0.22270(9) 0.0411 1.0000 Uani . . . . .
C33 C 0.62330(11) 0.28285(9) 0.27770(10) 0.0408 1.0000 Uani . . . . .
C34 C 0.56916(16) 0.35310(13) 0.23382(13) 0.0666 1.0000 Uani . . . . .
O35 O 0.53097(7) 0.12183(6) 0.34177(6) 0.0355 1.0000 Uani . . . . .
C36 C 0.42582(11) 0.10872(10) 0.32535(10) 0.0439 1.0000 Uani . . . . .
C37 C 0.37120(13) 0.18314(12) 0.29912(14) 0.0640 1.0000 Uani . . . . .
C38 C 0.25891(15) 0.17274(16) 0.28480(18) 0.0833 1.0000 Uani . . . . .
O39 O 0.69671(7) 0.22226(6) 0.47480(6) 0.0346 1.0000 Uani D . . . .
C40 C 0.60953(14) 0.25950(11) 0.48663(14) 0.0320 0.808(4) Uani D U P 1 1
C41 C 0.62467(17) 0.34625(11) 0.48782(15) 0.0420 0.808(4) Uani D U P 1 1
C42 C 0.5264(4) 0.3854(3) 0.4891(4) 0.0586 0.808(4) Uani D U P 1 1
C140 C 0.6487(8) 0.2819(5) 0.5123(4) 0.0497 0.192(4) Uani D U P 1 2
C141 C 0.5764(9) 0.3334(6) 0.4519(6) 0.0641 0.192(4) Uani D U P 1 2
C142 C 0.5390(18) 0.4000(13) 0.4960(13) 0.0581 0.192(4) Uani D U P 1 2
O43 O 0.86109(7) 0.29170(5) 0.36124(6) 0.0364 1.0000 Uani D . . . .
C44 C 0.90849(15) 0.36567(10) 0.3789(3) 0.0418 0.885(4) Uani D U P 2 1
C45 C 0.82926(17) 0.42643(11) 0.37125(18) 0.0544 0.885(4) Uani D U P 2 1
C46 C 0.8752(2) 0.50713(12) 0.38743(19) 0.0764 0.885(4) Uani D U P 2 1
C144 C 0.9240(10) 0.3593(6) 0.383(2) 0.0421 0.115(4) Uani D U P 2 2
C145 C 0.8666(16) 0.4339(7) 0.3540(12) 0.0638 0.115(4) Uani D U P 2 2
C146 C 0.8130(17) 0.4580(11) 0.4175(14) 0.0832 0.115(4) Uani D U P 2 2
C47 C 1.07838(12) 0.12414(11) 0.72167(10) 0.0484 1.0000 Uani . . . . .
N48 N 0.72667(8) -0.16204(7) 0.41849(7) 0.0346 1.0000 Uani . . . . .
C49 C 0.69013(13) -0.21681(9) 0.45726(12) 0.0502 1.0000 Uani . . . . .
O50 O 0.61493(12) -0.21374(8) 0.47991(13) 0.0876 1.0000 Uani . . . . .
C51 C 0.75004(16) -0.29235(11) 0.47283(14) 0.0615 1.0000 Uani . . . . .
F52 F 0.69411(12) -0.35252(7) 0.44493(15) 0.1240 1.0000 Uani . . . . .
F53 F 0.78859(19) -0.30290(11) 0.55057(11) 0.1440 1.0000 Uani . . . . .
F54 F 0.82588(8) -0.29553(6) 0.43998(9) 0.0702 1.0000 Uani . . . . .
H161 H 0.6758 -0.0626 0.5172 0.0387 1.0000 Uiso R . . . .
H362 H 0.4049 0.0668 0.2814 0.0537 1.0000 Uiso R . . . .
H361 H 0.4123 0.0925 0.3780 0.0541 1.0000 Uiso R . . . .
H371 H 0.3835 0.1979 0.2455 0.0826 1.0000 Uiso R . . . .
H372 H 0.3960 0.2225 0.3431 0.0822 1.0000 Uiso R . . . .
H381 H 0.2265 0.2220 0.2632 0.1296 1.0000 Uiso R . . . .
H382 H 0.2337 0.1303 0.2440 0.1297 1.0000 Uiso R . . . .
H383 H 0.2454 0.1589 0.3376 0.1296 1.0000 Uiso R . . . .
H181 H 0.6809 -0.0900 0.2811 0.0406 1.0000 Uiso R . . . .
H202 H 0.5515 0.0026 0.1779 0.0442 1.0000 Uiso R . . . .
H201 H 0.5578 0.0924 0.2120 0.0449 1.0000 Uiso R . . . .
H321 H 0.6089 0.2118 0.1761 0.0527 1.0000 Uiso R . . . .
H322 H 0.7119 0.2667 0.1997 0.0527 1.0000 Uiso R . . . .
H332 H 0.5772 0.2490 0.2995 0.0513 1.0000 Uiso R . . . .
H331 H 0.6776 0.3006 0.3265 0.0521 1.0000 Uiso R . . . .
H343 H 0.5405 0.3827 0.2718 0.0995 1.0000 Uiso R . . . .
H342 H 0.5146 0.3333 0.1861 0.1008 1.0000 Uiso R . . . .
H341 H 0.6180 0.3861 0.2159 0.1009 1.0000 Uiso R . . . .
H21 H 0.9705 0.1951 0.2193 0.0456 1.0000 Uiso R . . . .
H22 H 0.8727 0.2444 0.2334 0.0451 1.0000 Uiso R . . . .
H81 H 0.9559 0.2742 0.5727 0.0397 1.0000 Uiso R . . . .
H82 H 0.8540 0.2900 0.5014 0.0391 1.0000 Uiso R . . . .
H141 H 0.5703 0.0466 0.5490 0.0416 1.0000 Uiso R . . . .
H142 H 0.5552 0.1236 0.4917 0.0421 1.0000 Uiso R . . . .
H121 H 0.7296 0.0197 0.6410 0.0437 1.0000 Uiso R . . . .
H111 H 0.8999 0.0420 0.6958 0.0433 1.0000 Uiso R . . . .
H473 H 1.0562 0.1643 0.7555 0.0738 1.0000 Uiso R . . . .
H472 H 1.0662 0.0698 0.7375 0.0735 1.0000 Uiso R . . . .
H471 H 1.1482 0.1313 0.7215 0.0729 1.0000 Uiso R . . . .
H51 H 1.1091 0.0699 0.4636 0.0445 1.0000 Uiso R . . . .
H41 H 1.0398 0.0897 0.3214 0.0471 1.0000 Uiso R . . . .
H241 H 0.9363 0.0809 0.1389 0.0473 1.0000 Uiso R . . . .
H231 H 0.8290 -0.0249 0.0837 0.0515 1.0000 Uiso R . . . .
H221 H 0.6785 -0.0436 0.1205 0.0482 1.0000 Uiso R . . . .
H481 H 0.7847 -0.1695 0.4048 0.0427 1.0000 Uiso R . . . .
H401 H 0.5532 0.2460 0.4439 0.0374 0.808(4) Uiso R . P 1 1
H402 H 0.5991 0.2432 0.5365 0.0374 0.808(4) Uiso R . P 1 1
H411 H 0.6435 0.3618 0.4410 0.0496 0.808(4) Uiso R . P 1 1
H412 H 0.6753 0.3605 0.5346 0.0496 0.808(4) Uiso R . P 1 1
H421 H 0.5350 0.4403 0.4898 0.0677 0.808(4) Uiso R . P 1 1
H422 H 0.4759 0.3709 0.4423 0.0677 0.808(4) Uiso R . P 1 1
H423 H 0.5077 0.3697 0.5359 0.0677 0.808(4) Uiso R . P 1 1
H1401 H 0.6126 0.2564 0.5445 0.0496 0.192(4) Uiso R . P 1 2
H1402 H 0.6990 0.3136 0.5457 0.0496 0.192(4) Uiso R . P 1 2
H1411 H 0.5217 0.3034 0.4222 0.0672 0.192(4) Uiso R . P 1 2
H1412 H 0.6101 0.3555 0.4159 0.0672 0.192(4) Uiso R . P 1 2
H1421 H 0.4945 0.4322 0.4580 0.0679 0.192(4) Uiso R . P 1 2
H1422 H 0.5052 0.3781 0.5320 0.0679 0.192(4) Uiso R . P 1 2
H1423 H 0.5936 0.4302 0.5257 0.0679 0.192(4) Uiso R . P 1 2
H441 H 0.9476 0.3762 0.3425 0.0498 0.885(4) Uiso R . P 2 1
H442 H 0.9500 0.3655 0.4326 0.0498 0.885(4) Uiso R . P 2 1
H451 H 0.7868 0.4248 0.3179 0.0672 0.885(4) Uiso R . P 2 1
H452 H 0.7916 0.4160 0.4087 0.0672 0.885(4) Uiso R . P 2 1
H461 H 0.8238 0.5447 0.3817 0.0950 0.885(4) Uiso R . P 2 1
H462 H 0.9127 0.5180 0.3500 0.0950 0.885(4) Uiso R . P 2 1
H463 H 0.9175 0.5091 0.4408 0.0950 0.885(4) Uiso R . P 2 1
H1441 H 0.9726 0.3538 0.3541 0.0503 0.115(4) Uiso R . P 2 2
H1442 H 0.9562 0.3610 0.4396 0.0503 0.115(4) Uiso R . P 2 2
H1451 H 0.8189 0.4271 0.3035 0.0775 0.115(4) Uiso R . P 2 2
H1452 H 0.9119 0.4739 0.3495 0.0775 0.115(4) Uiso R . P 2 2
H1461 H 0.7777 0.5053 0.4022 0.0972 0.115(4) Uiso R . P 2 2
H1462 H 0.7677 0.4181 0.4220 0.0972 0.115(4) Uiso R . P 2 2
H1463 H 0.8608 0.4648 0.4680 0.0972 0.115(4) Uiso R . P 2 2

loop_
_atom_site_aniso_label
_atom_site_aniso_U_11
_atom_site_aniso_U_22
_atom_site_aniso_U_33
_atom_site_aniso_U_23
_atom_site_aniso_U_13
_atom_site_aniso_U_12
C1 0.0375(7) 0.0346(7) 0.0295(6) 0.0060(5) 0.0098(5) 0.0011(6)
C2 0.0363(7) 0.0396(7) 0.0359(7) 0.0020(6) 0.0156(6) -0.0037(6)
C3 0.0291(6) 0.0350(7) 0.0361(7) -0.0017(6) 0.0126(5) -0.0048(5)
C4 0.0330(7) 0.0409(8) 0.0407(8) -0.0064(6) 0.0146(6) 0.0035(6)
C5 0.0289(7) 0.0440(8) 0.0450(8) -0.0001(6) 0.0111(6) 0.0096(6)
C6 0.0247(6) 0.0385(7) 0.0355(7) -0.0004(6) 0.0080(5) 0.0013(5)
C7 0.0230(6) 0.0309(7) 0.0359(7) -0.0022(5) 0.0100(5) -0.0015(5)
C8 0.0282(6) 0.0310(7) 0.0351(7) -0.0022(5) 0.0113(5) 0.0010(5)
C9 0.0288(6) 0.0293(6) 0.0315(7) -0.0038(5) 0.0120(5) 0.0032(5)
C10 0.0298(7) 0.0320(7) 0.0331(7) -0.0040(5) 0.0084(5) 0.0039(5)
C11 0.0363(7) 0.0340(7) 0.0329(7) 0.0022(6) 0.0077(6) 0.0060(6)
C12 0.0362(7) 0.0327(7) 0.0369(7) 0.0020(6) 0.0130(6) 0.0000(6)
C13 0.0294(6) 0.0327(7) 0.0324(7) -0.0018(6) 0.0132(5) 0.0026(5)
C14 0.0274(6) 0.0364(7) 0.0398(7) 0.0011(6) 0.0146(5) 0.0004(5)
C15 0.0205(6) 0.0340(7) 0.0388(7) 0.0013(6) 0.0107(5) -0.0039(5)
C16 0.0244(6) 0.0347(7) 0.0366(7) 0.0037(6) 0.0108(5) -0.0021(5)
C17 0.0200(6) 0.0315(7) 0.0403(7) 0.0020(6) 0.0079(5) -0.0011(5)
C18 0.0267(6) 0.0355(7) 0.0384(7) -0.0019(6) 0.0111(5) -0.0024(5)
C19 0.0242(6) 0.0354(7) 0.0357(7) 0.0008(6) 0.0064(5) -0.0056(5)
C20 0.0354(7) 0.0406(8) 0.0339(7) 0.0014(6) 0.0060(6) -0.0033(6)
C21 0.0360(7) 0.0362(7) 0.0290(7) 0.0042(5) 0.0063(5) -0.0013(6)
C22 0.0473(8) 0.0343(7) 0.0338(7) -0.0015(6) 0.0065(6) -0.0013(6)
C23 0.0515(9) 0.0408(8) 0.0353(7) -0.0025(6) 0.0140(6) 0.0046(7)
C24 0.0409(8) 0.0438(8) 0.0345(7) 0.0030(6) 0.0147(6) 0.0047(6)
C25 0.0369(7) 0.0323(7) 0.0253(6) 0.0019(5) 0.0086(5) 0.0037(5)
C26 0.0218(6) 0.0298(6) 0.0412(7) 0.0025(5) 0.0081(5) -0.0033(5)
C27 0.0267(6) 0.0324(7) 0.0287(6) -0.0019(5) 0.0106(5) 0.0042(5)
C28 0.0259(6) 0.0287(7) 0.0389(7) -0.0001(5) 0.0108(5) -0.0015(5)
N29 0.0272(6) 0.0421(7) 0.0390(6) 0.0008(5) 0.0073(5) 0.0060(5)
C30 0.0305(7) 0.0367(7) 0.0386(7) 0.0013(6) 0.0073(6) 0.0047(6)
O31 0.0363(5) 0.0325(5) 0.0320(5) 0.0011(4) 0.0109(4) 0.0040(4)
C32 0.0439(8) 0.0397(8) 0.0389(8) 0.0060(6) 0.0097(6) 0.0083(7)
C33 0.0363(7) 0.0404(8) 0.0476(8) 0.0032(7) 0.0147(6) 0.0053(6)
C34 0.0686(12) 0.0630(12) 0.0691(12) 0.0119(10) 0.0199(10) 0.0332(10)
O35 0.0260(5) 0.0344(5) 0.0457(5) 0.0057(4) 0.0089(4) 0.0016(4)
C36 0.0277(7) 0.0473(9) 0.0555(9) 0.0062(7) 0.0089(6) 0.0020(6)
C37 0.0384(9) 0.0614(11) 0.0847(14) 0.0090(10) 0.0033(9) 0.0119(8)
C38 0.0389(10) 0.0891(17) 0.1127(19) 0.0039(14) 0.0041(10) 0.0201(10)
O39 0.0293(5) 0.0415(5) 0.0353(5) 0.0093(4) 0.0127(4) 0.0072(4)
C40 0.0224(9) 0.0372(11) 0.0363(11) 0.0026(8) 0.0077(8) 0.0039(8)
C41 0.0474(13) 0.0337(10) 0.0465(13) -0.0018(9) 0.0150(10) 0.0007(9)
C42 0.063(2) 0.036(2) 0.074(2) -0.0052(14) 0.0144(17) 0.0114(17)
C140 0.042(5) 0.045(5) 0.053(5) 0.008(4) -0.004(4) 0.003(4)
C141 0.056(6) 0.067(6) 0.061(6) -0.004(5) 0.002(5) 0.001(5)
C142 0.056(6) 0.027(7) 0.076(7) -0.005(5) -0.010(6) 0.022(6)
O43 0.0358(5) 0.0294(5) 0.0434(6) 0.0025(4) 0.0095(4) 0.0021(4)
C44 0.0450(10) 0.0319(8) 0.0519(11) 0.0018(8) 0.0189(11) -0.0012(7)
C45 0.0516(14) 0.0330(10) 0.0857(17) -0.0020(10) 0.0308(12) 0.0015(9)
C46 0.0801(16) 0.0342(11) 0.119(2) -0.0039(12) 0.0347(15) -0.0018(10)
C144 0.0456(14) 0.0318(12) 0.0522(14) 0.0015(12) 0.0188(14) -0.0006(12)
C145 0.058(8) 0.049(7) 0.085(8) -0.004(7) 0.019(7) 0.004(7)
C146 0.097(8) 0.050(7) 0.111(9) -0.007(8) 0.040(8) -0.007(7)
C47 0.0336(8) 0.0661(11) 0.0429(8) 0.0091(8) 0.0057(6) 0.0043(7)
N48 0.0282(5) 0.0330(6) 0.0444(7) 0.0017(5) 0.0127(5) 0.0023(5)
C49 0.0473(9) 0.0384(8) 0.0717(11) 0.0074(8) 0.0277(8) 0.0028(7)
O50 0.0785(10) 0.0516(8) 0.1615(17) 0.0324(9) 0.0824(11) 0.0128(7)
C51 0.0702(12) 0.0377(9) 0.0869(14) 0.0109(9) 0.0392(11) 0.0067(8)
F52 0.0896(10) 0.0400(7) 0.262(2) -0.0067(10) 0.0812(13) -0.0078(6)
F53 0.235(2) 0.1145(13) 0.0924(12) 0.0512(10) 0.0605(14) 0.1017(15)
F54 0.0591(7) 0.0429(5) 0.1151(10) 0.0042(6) 0.0349(6) 0.0127(5)

loop_
_atom_type_symbol
_atom_type_scat_dispersion_real
_atom_type_scat_dispersion_imag
_atom_type_scat_Cromer_Mann_a1
_atom_type_scat_Cromer_Mann_b1
_atom_type_scat_Cromer_Mann_a2
_atom_type_scat_Cromer_Mann_b2
_atom_type_scat_Cromer_Mann_a3
_atom_type_scat_Cromer_Mann_b3
_atom_type_scat_Cromer_Mann_a4
_atom_type_scat_Cromer_Mann_b4
_atom_type_scat_Cromer_Mann_c
_atom_type_scat_source
C 0.0181 0.0091 2.3100 20.8439 1.0200 10.2075 1.5886 0.5687 0.8650 51.6512 0.2156 'International Tables Vol C 4.2.6.8 and 6.1.1.4'
H 0.0000 0.0000 0.4930 10.5109 0.3229 26.1257 0.1402 3.1424 0.0408 57.7998 0.0030 'International Tables Vol C 4.2.6.8 and 6.1.1.4'
N 0.0311 0.0180 12.2126 0.0057 3.1322 9.8933 2.0125 28.9975 1.1663 0.5826 -11.5290 'International Tables Vol C 4.2.6.8 and 6.1.1.4'
O 0.0492 0.0322 3.0485 13.2771 2.2868 5.7011 1.5463 0.3239 0.8670 32.9089 0.2508 'International Tables Vol C 4.2.6.8 and 6.1.1.4'
F 0.0727 0.0534 3.5392 10.2825 2.6412 4.2944 1.5170 0.2615 1.0243 26.1476 0.2776 'International Tables Vol C 4.2.6.8 and 6.1.1.4'

loop_
_geom_angle_atom_site_label_1
_geom_angle_atom_site_label_2
_geom_angle_atom_site_label_3
_geom_angle
_geom_angle_publ_flag
C2 C1 C24 121.09(13) yes
C2 C1 C25 120.78(12) yes
C24 C1 C25 118.08(13) yes
C1 C2 C3 111.75(11) yes
C1 C2 H21 109.6 no
C3 C2 H21 106.4 no
C1 C2 H22 108.8 no
C3 C2 H22 107.5 no
H21 C2 H22 112.8 no
C2 C3 C4 120.35(13) yes
C2 C3 C28 121.79(13) yes
C4 C3 C28 117.80(13) yes
C3 C4 C5 121.92(13) yes
C3 C4 H41 116.1 no
C5 C4 H41 122.0 no
C4 C5 C6 119.44(13) yes
C4 C5 H51 120.5 no
C6 C5 H51 120.0 no
C5 C6 C7 119.87(13) yes
C5 C6 N29 117.93(12) yes
C7 C6 N29 121.81(12) yes
C6 C7 C8 118.68(12) yes
C6 C7 C28 119.17(12) yes
C8 C7 C28 121.89(12) yes
C7 C8 C9 105.86(10) yes
C7 C8 H81 107.6 no
C9 C8 H81 111.2 no
C7 C8 H82 110.8 no
C9 C8 H82 111.2 no
H81 C8 H82 110.1 no
C8 C9 C10 119.07(11) yes
C8 C9 C27 121.58(12) yes
C10 C9 C27 119.18(12) yes
C9 C10 C11 119.61(12) yes
C9 C10 C30 119.82(12) yes
C11 C10 C30 120.42(12) yes
C10 C11 C12 119.82(13) yes
C10 C11 H111 121.1 no
C12 C11 H111 119.1 no
C11 C12 C13 121.49(13) yes
C11 C12 H121 119.0 no
C13 C12 H121 119.4 no
C12 C13 C14 119.50(12) yes
C12 C13 C27 117.72(12) yes
C14 C13 C27 122.13(12) yes
C13 C14 C15 107.54(10) yes
C13 C14 H141 109.6 no
C15 C14 H141 108.0 no
C13 C14 H142 111.8 no
C15 C14 H142 110.8 no
H141 C14 H142 109.0 no
C14 C15 C16 118.87(12) yes
C14 C15 C26 122.56(12) yes
C16 C15 C26 118.37(12) yes
C15 C16 C17 120.78(13) yes
C15 C16 H161 119.3 no
C17 C16 H161 119.9 no
C16 C17 C18 120.12(12) yes
C16 C17 N48 120.64(12) yes
C18 C17 N48 119.21(12) yes
C17 C18 C19 120.71(13) yes
C17 C18 H181 119.1 no
C19 C18 H181 120.2 no
C18 C19 C20 119.27(13) yes
C18 C19 C26 118.44(13) yes
C20 C19 C26 122.29(12) yes
C19 C20 C21 111.60(11) yes
C19 C20 H202 109.1 no
C21 C20 H202 108.6 no
C19 C20 H201 108.3 no
C21 C20 H201 109.9 no
H202 C20 H201 109.3 no
C20 C21 C22 121.74(13) yes
C20 C21 C25 119.95(13) yes
C22 C21 C25 118.30(13) yes
C21 C22 C23 120.62(14) yes
C21 C22 H221 118.7 no
C23 C22 H221 120.7 no
C22 C23 C24 120.09(14) yes
C22 C23 H231 119.1 no
C24 C23 H231 120.8 no
C1 C24 C23 120.96(14) yes
C1 C24 H241 119.5 no
C23 C24 H241 119.6 no
C21 C25 C1 121.88(13) yes
C21 C25 O31 118.40(12) yes
C1 C25 O31 119.70(12) yes
C19 C26 C15 121.16(12) yes
C19 C26 O35 119.26(12) yes
C15 C26 O35 119.58(12) yes
C9 C27 C13 121.22(12) yes
C9 C27 O39 116.79(12) yes
C13 C27 O39 121.76(11) yes
C7 C28 C3 121.25(12) yes
C7 C28 O43 118.89(12) yes
C3 C28 O43 119.85(12) yes
C6 N29 C30 123.95(12) yes
C10 C30 N29 124.22(13) yes
C10 C30 C47 118.43(13) yes
N29 C30 C47 117.23(13) yes
C25 O31 C32 112.15(10) yes
O31 C32 C33 108.59(12) yes
O31 C32 H321 109.3 no
C33 C32 H321 110.5 no
O31 C32 H322 109.5 no
C33 C32 H322 109.3 no
H321 C32 H322 109.6 no
C32 C33 C34 111.18(14) yes
C32 C33 H332 107.7 no
C34 C33 H332 111.3 no
C32 C33 H331 111.1 no
C34 C33 H331 109.5 no
H332 C33 H331 105.9 no
C33 C34 H343 108.4 no
C33 C34 H342 107.5 no
H343 C34 H342 110.9 no
C33 C34 H341 108.4 no
H343 C34 H341 109.9 no
H342 C34 H341 111.6 no
C26 O35 C36 112.40(10) yes
O35 C36 C37 109.66(13) yes
O35 C36 H362 109.2 no
C37 C36 H362 110.9 no
O35 C36 H361 107.0 no
C37 C36 H361 107.7 no
H362 C36 H361 112.4 no
C36 C37 C38 111.45(17) yes
C36 C37 H371 107.0 no
C38 C37 H371 107.3 no
C36 C37 H372 107.7 no
C38 C37 H372 109.4 no
H371 C37 H372 114.1 no
C37 C38 H381 107.9 no
C37 C38 H382 110.4 no
H381 C38 H382 108.6 no
C37 C38 H383 108.2 no
H381 C38 H383 111.5 no
H382 C38 H383 110.1 no
C27 O39 C40 118.53(12) yes
C27 O39 C140 109.3(3) yes
O39 C40 C41 108.82(15) yes
O39 C40 H401 109.7 no
C41 C40 H401 109.6 no
O39 C40 H402 109.6 no
C41 C40 H402 109.6 no
H401 C40 H402 109.5 no
C40 C41 C42 108.2(3) yes
C40 C41 H411 109.7 no
C42 C41 H411 109.9 no
C40 C41 H412 109.7 no
C42 C41 H412 109.9 no
H411 C41 H412 109.5 no
C41 C42 H421 109.1 no
C41 C42 H422 109.7 no
H421 C42 H422 109.5 no
C41 C42 H423 109.6 no
H421 C42 H423 109.5 no
H422 C42 H423 109.5 no
O39 C140 C141 113.8(5) yes
O39 C140 H1401 108.1 no
C141 C140 H1401 107.9 no
O39 C140 H1402 108.5 no
C141 C140 H1402 109.0 no
H1401 C140 H1402 109.5 no
C140 C141 C142 110.2(7) yes
C140 C141 H1411 109.9 no
C142 C141 H1411 109.9 no
C140 C141 H1412 108.9 no
C142 C141 H1412 108.5 no
H1411 C141 H1412 109.5 no
C141 C142 H1421 109.8 no
C141 C142 H1422 108.6 no
H1421 C142 H1422 109.5 no
C141 C142 H1423 110.0 no
H1421 C142 H1423 109.5 no
H1422 C142 H1423 109.5 no
C28 O43 C44 114.51(12) yes
C28 O43 C144 105.1(6) yes
O43 C44 C45 108.25(16) yes
O43 C44 H441 110.1 no
C45 C44 H441 110.4 no
O43 C44 H442 109.3 no
C45 C44 H442 109.3 no
H441 C44 H442 109.5 no
C44 C45 C46 110.77(18) yes
C44 C45 H451 108.6 no
C46 C45 H451 109.1 no
C44 C45 H452 109.7 no
C46 C45 H452 109.3 no
H451 C45 H452 109.5 no
C45 C46 H461 109.4 no
C45 C46 H462 109.6 no
H461 C46 H462 109.5 no
C45 C46 H463 109.4 no
H461 C46 H463 109.5 no
H462 C46 H463 109.5 no
O43 C144 C145 111.1(8) yes
O43 C144 H1441 104.4 no
C145 C144 H1441 107.0 no
O43 C144 H1442 112.4 no
C145 C144 H1442 112.0 no
H1441 C144 H1442 109.5 no
C144 C145 C146 107.6(10) yes
C144 C145 H1451 112.1 no
C146 C145 H1451 109.2 no
C144 C145 H1452 109.4 no
C146 C145 H1452 108.9 no
H1451 C145 H1452 109.5 no
C145 C146 H1461 110.4 no
C145 C146 H1462 108.9 no
H1461 C146 H1462 109.5 no
C145 C146 H1463 109.1 no
H1461 C146 H1463 109.5 no
H1462 C146 H1463 109.5 no
C30 C47 H473 107.8 no
C30 C47 H472 107.6 no
H473 C47 H472 112.5 no
C30 C47 H471 105.6 no
H473 C47 H471 112.1 no
H472 C47 H471 111.0 no
C17 N48 C49 122.36(12) yes
C17 N48 H481 116.5 no
C49 N48 H481 121.0 no
N48 C49 O50 127.53(16) yes
N48 C49 C51 115.10(14) yes
O50 C49 C51 117.36(15) yes
C49 C51 F52 111.30(18) yes
C49 C51 F53 110.58(17) yes
F52 C51 F53 107.83(19) yes
C49 C51 F54 114.90(15) yes
F52 C51 F54 106.06(17) yes
F53 C51 F54 105.76(19) yes

loop_
_geom_bond_atom_site_label_1
_geom_bond_atom_site_label_2
_geom_bond_distance
_geom_bond_publ_flag
C1 C2 1.520(2) yes
C1 C24 1.392(2) yes
C1 C25 1.3971(19) yes
C2 C3 1.516(2) yes
C2 H21 0.994 no
C2 H22 1.020 no
C3 C4 1.395(2) yes
C3 C28 1.394(2) yes
C4 C5 1.376(2) yes
C4 H41 0.993 no
C5 C6 1.401(2) yes
C5 H51 0.981 no
C6 C7 1.3945(19) yes
C6 N29 1.4180(18) yes
C7 C8 1.5099(18) yes
C7 C28 1.397(2) yes
C8 C9 1.5126(18) yes
C8 H81 0.999 no
C8 H82 0.994 no
C9 C10 1.3956(19) yes
C9 C27 1.4018(18) yes
C10 C11 1.397(2) yes
C10 C30 1.4826(19) yes
C11 C12 1.386(2) yes
C11 H111 0.995 no
C12 C13 1.393(2) yes
C12 H121 0.967 no
C13 C14 1.5171(18) yes
C13 C27 1.4012(19) yes
C14 C15 1.5266(19) yes
C14 H141 1.026 no
C14 H142 0.977 no
C15 C16 1.3898(19) yes
C15 C26 1.3984(19) yes
C16 C17 1.3817(19) yes
C16 H161 1.003 no
C17 C18 1.385(2) yes
C17 N48 1.4323(17) yes
C18 C19 1.387(2) yes
C18 H181 0.984 no
C19 C20 1.5202(19) yes
C19 C26 1.402(2) yes
C20 C21 1.521(2) yes
C20 H202 1.016 no
C20 H201 1.002 no
C21 C22 1.390(2) yes
C21 C25 1.398(2) yes
C22 C23 1.391(2) yes
C22 H221 0.975 no
C23 C24 1.382(2) yes
C23 H231 0.988 no
C24 H241 1.009 no
C25 O31 1.3782(16) yes
C26 O35 1.3843(16) yes
C27 O39 1.3669(16) yes
C28 O43 1.3812(16) yes
N29 C30 1.2864(19) yes
C30 C47 1.507(2) yes
O31 C32 1.4429(17) yes
C32 C33 1.498(2) yes
C32 H321 1.033 no
C32 H322 1.016 no
C33 C34 1.514(2) yes
C33 H332 1.011 no
C33 H331 1.015 no
C34 H343 0.992 no
C34 H342 1.017 no
C34 H341 0.996 no
O35 C36 1.4349(17) yes
C36 C37 1.495(2) yes
C36 H362 1.029 no
C36 H361 1.012 no
C37 C38 1.529(3) yes
C37 H371 1.014 no
C37 H372 1.004 no
C38 H381 0.984 no
C38 H382 1.007 no
C38 H383 1.004 no
O39 C40 1.4356(18) yes
O39 C140 1.464(4) yes
C40 C41 1.505(2) yes
C40 H401 0.950 no
C40 H402 0.950 no
C41 C42 1.531(4) yes
C41 H411 0.950 no
C41 H412 0.950 no
C42 H421 0.950 no
C42 H422 0.950 no
C42 H423 0.950 no
C140 C141 1.524(5) yes
C140 H1401 0.950 no
C140 H1402 0.950 no
C141 C142 1.539(5) yes
C141 H1411 0.950 no
C141 H1412 0.950 no
C142 H1421 0.950 no
C142 H1422 0.950 no
C142 H1423 0.950 no
O43 C44 1.4276(19) yes
O43 C144 1.445(5) yes
C44 C45 1.500(3) yes
C44 H441 0.950 no
C44 H442 0.950 no
C45 C46 1.522(3) yes
C45 H451 0.950 no
C45 H452 0.950 no
C46 H461 0.950 no
C46 H462 0.950 no
C46 H463 0.950 no
C144 C145 1.526(5) yes
C144 H1441 0.950 no
C144 H1442 0.950 no
C145 C146 1.535(5) yes
C145 H1451 0.950 no
C145 H1452 0.950 no
C146 H1461 0.950 no
C146 H1462 0.950 no
C146 H1463 0.950 no
C47 H473 1.003 no
C47 H472 1.001 no
C47 H471 0.982 no
N48 C49 1.331(2) yes
N48 H481 0.910 no
C49 O50 1.213(2) yes
C49 C51 1.528(2) yes
C51 F52 1.307(3) yes
C51 F53 1.314(3) yes
C51 F54 1.326(2) yes

loop_
_geom_hbond_atom_site_label_D
_geom_hbond_atom_site_label_H
_geom_hbond_atom_site_label_A
_geom_hbond_site_symmetry_A
_geom_hbond_angle_DHA
_geom_hbond_distance_DH
_geom_hbond_distance_HA
_geom_hbond_distance_DA
_geom_hbond_publ_flag
C33 H332 O35 . 150 1.011 2.443 3.3599(19) yes
C33 H331 O43 . 133 1.015 2.472 3.246(5) yes
C14 H142 C40 . 124 0.977 2.465 3.121(5) yes
N48 H481 N29 2_756 151 0.910 2.062 2.8901(16) yes
C142 H1423 C22 3_555 163 0.950 2.593 3.511(5) yes
